data_4306341
loop_
_publ_author_name
'Elizabeth T. J. Strong'
'Steven A. Cardile'
'Allison L. Brazeau'
'Michael C. Jennings'
'Robert McDonald'
'Nathan D. Jones'

_publ_contact_author_address
;
Department of Chemistry
The University of Western Ontario
London, Ontario
CANADA N6A 5B7
;
_publ_contact_author_email njones26@uwo.ca
_publ_contact_author_fax '(519) 661-3022'
_publ_contact_author_name 'Dr. Nathan D. Jones'
_publ_contact_author_phone '(519) 661-2111 ext. 84456'
_publ_section_title
;
Chiral, Hemilabile Palladium(II) Complexes of Tridentate Oxazolidines,
Including C2-Symmetric "Pincers"
;
_journal_name_full 'Inorganic Chemistry'
_journal_page_first 10575
_journal_page_last 10586
_journal_paper_doi 10.1021/ic8011926
_journal_volume 47
_journal_year 2008
_chemical_absolute_configuration ad
_chemical_formula_moiety 'C27 H31 Cl N3 O2 Pd, F6 P, 0.75(C H2 Cl2)'
_chemical_formula_sum 'C27.75 H32.5 Cl2.5 F6 N3 O2 P Pd'
_chemical_formula_weight 780.06
_chemical_name_systematic
;

 ?

;
_space_group_IT_number 5
_symmetry_cell_setting monoclinic
_symmetry_space_group_name_Hall 'C 2y'
_symmetry_space_group_name_H-M 'C 1 2 1'
_atom_sites_solution_hydrogens geom
_atom_sites_solution_primary direct
_atom_sites_solution_secondary difmap
_audit_creation_date 'June 26th, 2008'
_audit_creation_method 'from SHELXL97 CIF and IUCr SHELXL97-template'
_audit_update_record '  compilation of CIF files'
_cell_angle_alpha 90.00
_cell_angle_beta 117.2795(7)
_cell_angle_gamma 90.00
_cell_formula_units_Z 8
_cell_length_a 25.8608(16)
_cell_length_b 9.9054(6)
_cell_length_c 27.5099(17)
_cell_measurement_reflns_used 6309
_cell_measurement_temperature 193(2)
_cell_measurement_theta_max 27.38
_cell_measurement_theta_min 2.24
_cell_volume 6263.2(7)
_computing_cell_refinement 'Bruker SAINT (Bruker, 1997)'
_computing_data_collection 'Bruker SMART (Bruker, 1997)'
_computing_data_reduction 'Bruker SAINT (Bruker, 1997)'
_computing_molecular_graphics 'Bruker SHELXTL (Bruker, 1997)'
_computing_publication_material 'Bruker SHELXTL (Bruker, 1997)'
_computing_structure_refinement 'SHELXL-97 (Sheldrick, 1997)'
_computing_structure_solution 'DIRDIF-96 (Beurskens et al., 1996)'
_diffrn_ambient_temperature 193(2)
_diffrn_detector_area_resol_mean 8.192
_diffrn_measured_fraction_theta_full 0.998
_diffrn_measured_fraction_theta_max 0.998
_diffrn_measurement_device_type 'Bruker PLATFORM diffractometer/SMART 1000 CCD area detector'
_diffrn_measurement_method '\w scans'
_diffrn_radiation_monochromator graphite
_diffrn_radiation_source 'fine-focus sealed tube'
_diffrn_radiation_type MoK\a
_diffrn_radiation_wavelength 0.71073
_diffrn_reflns_av_R_equivalents 0.0162
_diffrn_reflns_av_sigmaI/netI 0.0259
_diffrn_reflns_limit_h_max 33
_diffrn_reflns_limit_h_min -33
_diffrn_reflns_limit_k_max 12
_diffrn_reflns_limit_k_min -12
_diffrn_reflns_limit_l_max 35
_diffrn_reflns_limit_l_min -35
_diffrn_reflns_number 27663
_diffrn_reflns_theta_full 27.45
_diffrn_reflns_theta_max 27.45
_diffrn_reflns_theta_min 1.57
_diffrn_standards_decay_% 0
_diffrn_standards_interval_time 0
_diffrn_standards_number 0
_exptl_absorpt_coefficient_mu 0.924
_exptl_absorpt_correction_T_max 0.7818
_exptl_absorpt_correction_T_min 0.6208
_exptl_absorpt_correction_type multi-scan
_exptl_absorpt_process_details 'SADABS (Sheldrick, 1996)'
_exptl_crystal_colour yellow
_exptl_crystal_density_diffrn 1.655
_exptl_crystal_density_method 'not measured'
_exptl_crystal_description prism
_exptl_crystal_F_000 3148
_exptl_crystal_size_max 0.57
_exptl_crystal_size_mid 0.38
_exptl_crystal_size_min 0.28
_platon_squeeze_details
;

 Attempts to refine peaks of residual electron density as disordered or

 partial-occupancy solvent dichloromethane chlorine or carbon atoms were

 unsuccessful.  The data were corrected for disordered electron density

 through use of the SQUEEZE procedure (Sluis, P. van der; Spek, A. L. Acta

 Crystallogr. 1990, A46, 194-201) as implemented in PLATON (Spek, A.L. Acta

 Crystallogr. 1990, A46, C34.  PLATON - a multipurpose crystallographic

 tool.  Utrecht University, Utrecht, The Netherlands).  A total

 solvent-accessible void volume of 675.0 \%A^3^ with a total electron count

 of 263 (consistent with six molecules of solvent dichloromethane, or 0.75

 molecule per formula unit of the palladium complex ion) was found in the

 unit cell.

;
_refine_diff_density_max 1.234
_refine_diff_density_min -0.809
_refine_diff_density_rms 0.086
_refine_ls_abs_structure_details 'Flack H D (1983), Acta Cryst. A39, 876-881'
_refine_ls_abs_structure_Flack 0.012(18)
_refine_ls_extinction_method none
_refine_ls_goodness_of_fit_ref 1.031
_refine_ls_hydrogen_treatment constr
_refine_ls_matrix_type full
_refine_ls_number_parameters 674
_refine_ls_number_reflns 14218
_refine_ls_number_restraints 5
_refine_ls_restrained_S_all 1.042
_refine_ls_R_factor_all 0.0363
_refine_ls_R_factor_gt 0.0343
_refine_ls_shift/su_max 0.001
_refine_ls_shift/su_mean 0.000
_refine_ls_structure_factor_coef Fsqd
_refine_ls_weighting_details 'calc w=1/[\s^2^(Fo^2^)+(0.0527P)^2^+7.7955P] where P=(Fo^2^+2Fc^2^)/3'
_refine_ls_weighting_scheme calc
_refine_ls_wR_factor_gt 0.0894
_refine_ls_wR_factor_ref 0.0910
_reflns_number_gt 13449
_reflns_number_total 14218
_reflns_threshold_expression I>2\s(I)
_cod_data_source_file ic8011926_si_003_2.cif
_cod_data_source_block 8maj.0.75CH2Cl2
_cod_depositor_comments
;
The following automatic conversions were performed:
'_symmetry_cell_setting' value 'Monoclinic' changed to 'monoclinic'
according to '/home/saulius/struct/CIF-dictionaries/cif_core.dic'
dictionary named 'cif_core.dic' version 2.4.1 from 2010-06-29.

Automatic conversion script
Id: cif_fix_enum 1527 2010-12-29 10:47:43Z saulius 
;
_cod_original_sg_symbol_H-M 'C 2'
_cod_database_code 4306341

loop_
_symmetry_equiv_pos_as_xyz
'x, y, z'
'-x, y, -z'
'x+1/2, y+1/2, z'
'-x+1/2, y+1/2, -z'

loop_
_atom_site_label
_atom_site_type_symbol
_atom_site_fract_x
_atom_site_fract_y
_atom_site_fract_z
_atom_site_U_iso_or_equiv
_atom_site_adp_type
_atom_site_occupancy
_atom_site_symmetry_multiplicity
_atom_site_calc_flag
_atom_site_refinement_flags
_atom_site_disorder_assembly
_atom_site_disorder_group
PdA Pd 0.251581(9) 0.56302(2) 0.071806(8) 0.02666(6) Uani 1 1 d . . .
ClA Cl 0.26702(4) 0.78816(9) 0.06061(4) 0.0427(2) Uani 1 1 d . . .
O10A O 0.09464(9) 0.4105(3) 0.02658(10) 0.0370(5) Uani 1 1 d . . .
O20A O 0.38419(15) 0.3051(4) 0.13365(17) 0.0380(8) Uiso 0.50 1 d PD A 1
O21A O 0.38941(14) 0.2980(4) 0.12019(18) 0.0380(8) Uiso 0.50 1 d PD A 2
N1A N 0.23979(11) 0.3733(3) 0.08357(10) 0.0280(5) Uani 1 1 d . . .
N10A N 0.16643(11) 0.5831(3) 0.05887(10) 0.0261(5) Uani 1 1 d . . .
N20A N 0.33298(11) 0.4980(3) 0.08388(10) 0.0315(5) Uani 1 1 d . A .
C1A C 0.19054(13) 0.3381(3) 0.08451(11) 0.0279(6) Uani 1 1 d . . .
C2A C 0.18225(15) 0.2052(3) 0.09636(13) 0.0343(7) Uani 1 1 d . . .
H2A H 0.1468 0.1771 0.0956 0.041 Uiso 1 1 calc R . .
C3A C 0.22779(18) 0.1164(4) 0.10926(15) 0.0433(8) Uani 1 1 d . . .
H3A H 0.2241 0.0260 0.1189 0.052 Uiso 1 1 calc R . .
C4A C 0.27846(17) 0.1559(4) 0.10851(13) 0.0395(8) Uani 1 1 d . . .
H4A H 0.3093 0.0934 0.1172 0.047 Uiso 1 1 calc R . .
C5A C 0.28387(13) 0.2871(3) 0.09505(12) 0.0308(6) Uani 1 1 d . A .
C10A C 0.16115(15) 0.6907(4) 0.09377(14) 0.0354(7) Uani 1 1 d . . .
H10A H 0.1895 0.6748 0.1320 0.042 Uiso 1 1 calc R . .
H10B H 0.1218 0.6898 0.0904 0.042 Uiso 1 1 calc R . .
H10C H 0.1687 0.7787 0.0820 0.042 Uiso 1 1 calc R . .
C11A C 0.14647(14) 0.4478(3) 0.07247(13) 0.0295(6) Uani 1 1 d . . .
H11A H 0.1388 0.4602 0.1047 0.035 Uiso 1 1 calc R . .
C12A C 0.06905(13) 0.5332(3) -0.00290(12) 0.0304(6) Uani 1 1 d . . .
H12A H 0.0529 0.5872 0.0177 0.036 Uiso 1 1 calc R . .
C13A C 0.12256(12) 0.6046(3) -0.00065(12) 0.0249(6) Uani 1 1 d . . .
H13A H 0.1146 0.7030 -0.0088 0.030 Uiso 1 1 calc R . .
C14A C 0.14232(14) 0.5399(4) -0.03966(13) 0.0307(7) Uani 1 1 d . . .
H14A H 0.1766 0.5878 -0.0372 0.037 Uiso 1 1 calc R . .
H14B H 0.1108 0.5454 -0.0772 0.037 Uiso 1 1 calc R . .
H14C H 0.1522 0.4450 -0.0296 0.037 Uiso 1 1 calc R . .
C20A C 0.34164(16) 0.5387(5) 0.03593(14) 0.0500(11) Uani 1 1 d . . .
H20A H 0.3071 0.5142 0.0021 0.060 Uiso 1 1 calc R . .
H20B H 0.3758 0.4921 0.0374 0.060 Uiso 1 1 calc R . .
H20C H 0.3477 0.6365 0.0368 0.060 Uiso 1 1 calc R . .
C21A C 0.33249(14) 0.3435(4) 0.08593(14) 0.0388(8) Uani 1 1 d D . .
H21A H 0.3320 0.3040 0.0523 0.047 Uiso 0.50 1 calc PR A 1
H21B H 0.3241 0.3135 0.0483 0.047 Uiso 0.50 1 calc PR A 2
C22A C 0.42577(14) 0.4152(4) 0.14358(14) 0.0372(7) Uani 1 1 d D . .
H22A H 0.4370 0.4176 0.1133 0.045 Uiso 0.50 1 calc PR A 1
H22B H 0.4458 0.4355 0.1208 0.045 Uiso 0.50 1 calc PR A 2
C23A C 0.38494(13) 0.5328(3) 0.13687(13) 0.0314(8) Uani 1 1 d . A .
H23A H 0.4027 0.6181 0.1320 0.038 Uiso 1 1 calc R . .
C24A C 0.36935(15) 0.5513(5) 0.18338(13) 0.0392(8) Uani 1 1 d . . .
H24A H 0.3431 0.6287 0.1755 0.047 Uiso 1 1 calc R A .
H24B H 0.4048 0.5674 0.2175 0.047 Uiso 1 1 calc R . .
H24C H 0.3500 0.4697 0.1871 0.047 Uiso 1 1 calc R . .
C31A C 0.02088(13) 0.4986(4) -0.05883(13) 0.0335(7) Uani 1 1 d . . .
C32A C -0.00467(15) 0.6026(4) -0.09619(15) 0.0412(8) Uani 1 1 d . . .
H32A H 0.0094 0.6922 -0.0867 0.049 Uiso 1 1 calc R . .
C33A C -0.05090(17) 0.5763(6) -0.14758(16) 0.0534(11) Uani 1 1 d . . .
H33A H -0.0674 0.6472 -0.1734 0.064 Uiso 1 1 calc R . .
C34A C -0.07241(16) 0.4472(6) -0.16065(16) 0.0553(12) Uani 1 1 d . . .
H34A H -0.1048 0.4296 -0.1951 0.066 Uiso 1 1 calc R . .
C35A C -0.04707(18) 0.3421(5) -0.12371(17) 0.0551(11) Uani 1 1 d . . .
H35A H -0.0615 0.2527 -0.1331 0.066 Uiso 1 1 calc R . .
C36A C -0.00007(16) 0.3691(4) -0.07250(15) 0.0424(8) Uani 1 1 d . . .
H36A H 0.0174 0.2977 -0.0471 0.051 Uiso 1 1 calc R . .
C41A C 0.48020(16) 0.3901(6) 0.19800(15) 0.0364(8) Uiso 0.50 1 d PG A 1
C42A C 0.5333(2) 0.4230(6) 0.19989(16) 0.0439(16) Uiso 0.50 1 d PG A 1
H42A H 0.5347 0.4558 0.1681 0.053 Uiso 0.50 1 calc PR A 1
C43A C 0.58445(16) 0.4080(6) 0.2484(2) 0.0542(19) Uiso 0.50 1 d PG A 1
H43A H 0.6208 0.4305 0.2497 0.065 Uiso 0.50 1 calc PR A 1
C44A C 0.58243(16) 0.3600(6) 0.29495(16) 0.0466(17) Uiso 0.50 1 d PG A 1
H44A H 0.6174 0.3497 0.3281 0.056 Uiso 0.50 1 calc PR A 1
C45A C 0.5293(2) 0.3271(5) 0.29305(16) 0.0426(16) Uiso 0.50 1 d PG A 1
H45A H 0.5279 0.2943 0.3249 0.051 Uiso 0.50 1 calc PR A 1
C46A C 0.47817(16) 0.3421(5) 0.24458(19) 0.0396(15) Uiso 0.50 1 d PG A 1
H46A H 0.4419 0.3196 0.2433 0.048 Uiso 0.50 1 calc PR A 1
C51A C 0.4709(2) 0.3918(6) 0.19950(17) 0.0364(8) Uiso 0.50 1 d PG A 2
C52A C 0.4684(2) 0.2767(5) 0.2273(2) 0.0475(17) Uiso 0.50 1 d PG A 2
H52A H 0.4381 0.2127 0.2096 0.057 Uiso 0.50 1 calc PR A 2
C53A C 0.5103(3) 0.2551(6) 0.2809(2) 0.061(2) Uiso 0.50 1 d PG A 2
H53A H 0.5086 0.1764 0.2999 0.074 Uiso 0.50 1 calc PR A 2
C54A C 0.5546(2) 0.3487(7) 0.30682(18) 0.067(3) Uiso 0.50 1 d PG A 2
H54A H 0.5833 0.3340 0.3435 0.080 Uiso 0.50 1 calc PR A 2
C55A C 0.5571(2) 0.4638(6) 0.2791(2) 0.078(3) Uiso 0.50 1 d PG A 2
H55A H 0.5874 0.5278 0.2968 0.093 Uiso 0.50 1 calc PR A 2
C56A C 0.5152(3) 0.4854(5) 0.2254(2) 0.063(2) Uiso 0.50 1 d PG A 2
H56A H 0.5169 0.5640 0.2064 0.076 Uiso 0.50 1 calc PR A 2
PdB Pd 0.245358(9) 0.49425(2) 0.430423(9) 0.02923(7) Uani 1 1 d . . .
ClB Cl 0.23759(4) 0.71868(10) 0.44884(4) 0.0455(2) Uani 1 1 d . . .
O10B O 0.39528(11) 0.3203(3) 0.46946(11) 0.0492(7) Uani 1 1 d . . .
O20B O 0.10504(17) 0.2672(4) 0.35693(17) 0.0435(9) Uiso 0.50 1 d PD B 1
O21B O 0.09687(16) 0.2589(4) 0.3753(2) 0.0435(9) Uiso 0.50 1 d PD B 2
N1B N 0.25024(12) 0.3066(3) 0.41182(10) 0.0322(6) Uani 1 1 d . . .
N10B N 0.32978(11) 0.5035(3) 0.44072(10) 0.0276(5) Uani 1 1 d . . .
N20B N 0.16206(12) 0.4410(4) 0.41691(11) 0.0395(7) Uani 1 1 d . B .
C1B C 0.29811(15) 0.2644(3) 0.40967(12) 0.0324(6) Uani 1 1 d . . .
C2B C 0.3021(2) 0.1333(4) 0.39484(18) 0.0549(11) Uani 1 1 d . . .
H2B H 0.3367 0.1017 0.3945 0.066 Uiso 1 1 calc R . .
C3B C 0.2549(3) 0.0495(5) 0.3805(2) 0.0761(17) Uani 1 1 d . . .
H3B H 0.2565 -0.0403 0.3691 0.091 Uiso 1 1 calc R . .
C4B C 0.2050(2) 0.0943(5) 0.38245(16) 0.0603(13) Uani 1 1 d . . .
H4B H 0.1726 0.0362 0.3726 0.072 Uiso 1 1 calc R . .
C5B C 0.20363(16) 0.2265(4) 0.39912(13) 0.0406(8) Uani 1 1 d . B .
C10B C 0.33385(16) 0.6104(4) 0.40445(14) 0.0381(7) Uani 1 1 d . . .
H10D H 0.3031 0.5969 0.3670 0.046 Uiso 1 1 calc R . .
H10E H 0.3719 0.6053 0.4049 0.046 Uiso 1 1 calc R . .
H10F H 0.3292 0.6993 0.4176 0.046 Uiso 1 1 calc R . .
C11B C 0.34511(14) 0.3674(4) 0.42414(13) 0.0320(7) Uani 1 1 d . . .
H11B H 0.3536 0.3806 0.3925 0.038 Uiso 1 1 calc R . .
C12B C 0.42640(13) 0.4378(4) 0.49911(13) 0.0351(7) Uani 1 1 d . . .
H12B H 0.4431 0.4860 0.4776 0.042 Uiso 1 1 calc R . .
C13B C 0.37691(13) 0.5211(3) 0.49903(12) 0.0277(6) Uani 1 1 d . . .
H13B H 0.3886 0.6182 0.5061 0.033 Uiso 1 1 calc R . .
C14B C 0.35806(14) 0.4709(4) 0.54053(13) 0.0353(8) Uani 1 1 d . . .
H14D H 0.3264 0.5278 0.5391 0.042 Uiso 1 1 calc R . .
H14E H 0.3911 0.4751 0.5772 0.042 Uiso 1 1 calc R . .
H14F H 0.3445 0.3774 0.5320 0.042 Uiso 1 1 calc R . .
C20B C 0.15432(16) 0.4771(6) 0.46586(14) 0.0576(13) Uani 1 1 d . . .
H20D H 0.1585 0.5749 0.4716 0.069 Uiso 1 1 calc R . .
H20E H 0.1839 0.4309 0.4981 0.069 Uiso 1 1 calc R . .
H20F H 0.1155 0.4492 0.4600 0.069 Uiso 1 1 calc R . .
C21B C 0.15628(15) 0.2879(4) 0.40763(16) 0.0503(11) Uani 1 1 d D . .
H21C H 0.1526 0.2417 0.4382 0.060 Uiso 0.50 1 calc PR B 1
H21D H 0.1639 0.2524 0.4444 0.060 Uiso 0.50 1 calc PR B 2
C22B C 0.06740(14) 0.3815(4) 0.35194(14) 0.0449(9) Uani 1 1 d D . .
H22C H 0.0520 0.3764 0.3793 0.054 Uiso 0.50 1 calc PR B 1
H22D H 0.0492 0.4038 0.3761 0.054 Uiso 0.50 1 calc PR B 2
C23B C 0.11170(13) 0.4934(4) 0.36553(13) 0.0329(6) Uani 1 1 d . B .
H23B H 0.0964 0.5785 0.3737 0.039 Uiso 1 1 calc R . .
C24B C 0.12951(15) 0.5190(4) 0.32072(13) 0.0366(9) Uani 1 1 d . . .
H24D H 0.1577 0.5932 0.3317 0.044 Uiso 1 1 calc R B .
H24E H 0.0951 0.5431 0.2867 0.044 Uiso 1 1 calc R . .
H24F H 0.1472 0.4372 0.3149 0.044 Uiso 1 1 calc R . .
C31B C 0.47486(14) 0.3963(4) 0.55367(14) 0.0382(8) Uani 1 1 d . . .
C32B C 0.50481(15) 0.4959(5) 0.59212(15) 0.0467(9) Uani 1 1 d . . .
H32B H 0.4933 0.5878 0.5848 0.056 Uiso 1 1 calc R . .
C33B C 0.55198(18) 0.4590(6) 0.64148(17) 0.0560(13) Uani 1 1 d . . .
H33B H 0.5725 0.5263 0.6680 0.067 Uiso 1 1 calc R . .
C34B C 0.56916(18) 0.3250(7) 0.65224(18) 0.0649(14) Uani 1 1 d . . .
H34B H 0.6016 0.3003 0.6857 0.078 Uiso 1 1 calc R . .
C35B C 0.53886(19) 0.2290(6) 0.61414(19) 0.0645(13) Uani 1 1 d . . .
H35B H 0.5505 0.1373 0.6216 0.077 Uiso 1 1 calc R . .
C36B C 0.49131(17) 0.2620(5) 0.56452(16) 0.0486(9) Uani 1 1 d . . .
H36B H 0.4706 0.1938 0.5386 0.058 Uiso 1 1 calc R . .
C41B C 0.0208(2) 0.3835(6) 0.29644(15) 0.0354(8) Uiso 0.50 1 d PG B 1
C42B C -0.0218(2) 0.4823(5) 0.2738(2) 0.0530(19) Uiso 0.50 1 d PG B 1
H42B H -0.0247 0.5516 0.2963 0.064 Uiso 0.50 1 calc PR B 1
C43B C -0.0602(2) 0.4798(5) 0.2182(2) 0.064(2) Uiso 0.50 1 d PG B 1
H43B H -0.0893 0.5474 0.2028 0.076 Uiso 0.50 1 calc PR B 1
C44B C -0.0559(2) 0.3785(6) 0.18529(15) 0.054(2) Uiso 0.50 1 d PG B 1
H44B H -0.0822 0.3768 0.1473 0.065 Uiso 0.50 1 calc PR B 1
C45B C -0.0133(2) 0.2796(5) 0.20792(18) 0.055(2) Uiso 0.50 1 d PG B 1
H45B H -0.0104 0.2103 0.1854 0.066 Uiso 0.50 1 calc PR B 1
C46B C 0.0250(2) 0.2821(5) 0.26350(19) 0.0435(16) Uiso 0.50 1 d PG B 1
H46B H 0.0542 0.2145 0.2790 0.052 Uiso 0.50 1 calc PR B 1
C51B C 0.01400(18) 0.3694(6) 0.29581(14) 0.0354(8) Uiso 0.50 1 d PG B 2
C52B C -0.0380(2) 0.4070(6) 0.29539(16) 0.0506(18) Uiso 0.50 1 d PG B 2
H52B H -0.0391 0.4245 0.3288 0.061 Uiso 0.50 1 calc PR B 2
C53B C -0.08831(17) 0.4190(6) 0.2460(2) 0.060(2) Uiso 0.50 1 d PG B 2
H53B H -0.1238 0.4447 0.2457 0.072 Uiso 0.50 1 calc PR B 2
C54B C -0.08665(17) 0.3934(6) 0.19708(16) 0.0452(16) Uiso 0.50 1 d PG B 2
H54B H -0.1210 0.4016 0.1633 0.054 Uiso 0.50 1 calc PR B 2
C55B C -0.0347(2) 0.3559(6) 0.19750(14) 0.0407(15) Uiso 0.50 1 d PG B 2
H55B H -0.0335 0.3384 0.1641 0.049 Uiso 0.50 1 calc PR B 2
C56B C 0.01567(16) 0.3439(5) 0.24687(18) 0.0363(14) Uiso 0.50 1 d PG B 2
H56B H 0.0512 0.3182 0.2472 0.044 Uiso 0.50 1 calc PR B 2
P1 P 0.25411(4) 0.39549(12) 0.24634(3) 0.0452(2) Uani 1 1 d . . .
F1 F 0.20088(12) 0.2969(4) 0.21472(12) 0.0742(8) Uani 1 1 d . . .
F2 F 0.30773(11) 0.4969(3) 0.27705(11) 0.0703(7) Uani 1 1 d . . .
F3 F 0.23145(18) 0.4879(4) 0.19430(14) 0.1107(13) Uani 1 1 d . . .
F4 F 0.2808(2) 0.2954(6) 0.29575(15) 0.134(2) Uani 1 1 d . . .
F5 F 0.28950(15) 0.3165(4) 0.22079(16) 0.0914(11) Uani 1 1 d . . .
F6 F 0.22083(18) 0.4743(7) 0.2710(2) 0.183(3) Uani 1 1 d . . .
P2 P 0.0000 0.37019(15) 0.5000 0.0543(4) Uani 1 2 d S . .
F7 F 0.0482(2) 0.4813(5) 0.52718(19) 0.1166(15) Uani 1 1 d . . .
F8 F 0.0468(2) 0.2589(5) 0.5251(3) 0.149(2) Uani 1 1 d . . .
F9 F -0.0109(2) 0.3710(6) 0.5514(2) 0.1288(18) Uani 1 1 d . . .
P3 P 0.5000 0.46686(15) 0.0000 0.0536(4) Uani 1 2 d S . .
F10 F 0.5467(2) 0.5786(7) 0.0251(2) 0.148(2) Uani 1 1 d . . .
F11 F 0.4939(3) 0.4748(9) 0.0528(2) 0.196(3) Uani 1 1 d . . .
F12 F 0.5458(3) 0.3610(7) 0.0186(4) 0.217(4) Uani 1 1 d . . .

loop_
_atom_site_aniso_label
_atom_site_aniso_U_11
_atom_site_aniso_U_22
_atom_site_aniso_U_33
_atom_site_aniso_U_23
_atom_site_aniso_U_13
_atom_site_aniso_U_12
PdA 0.02030(11) 0.02983(13) 0.02811(12) -0.00143(10) 0.00959(9) -0.00270(9)
ClA 0.0346(4) 0.0370(4) 0.0493(5) 0.0083(4) 0.0129(4) -0.0059(3)
O10A 0.0253(11) 0.0369(12) 0.0396(12) 0.0096(10) 0.0069(9) -0.0089(9)
N1A 0.0251(12) 0.0284(13) 0.0262(11) -0.0044(10) 0.0080(10) -0.0009(10)
N10A 0.0247(11) 0.0278(14) 0.0266(11) 0.0033(10) 0.0124(10) 0.0010(10)
N20A 0.0267(12) 0.0420(14) 0.0245(11) -0.0034(11) 0.0106(10) -0.0015(12)
C1A 0.0306(15) 0.0289(15) 0.0217(13) -0.0012(11) 0.0099(11) -0.0030(12)
C2A 0.0412(18) 0.0314(16) 0.0342(15) 0.0009(13) 0.0207(14) -0.0019(14)
C3A 0.066(2) 0.0297(16) 0.0423(18) 0.0062(14) 0.0323(18) 0.0049(16)
C4A 0.049(2) 0.0395(18) 0.0297(15) 0.0043(13) 0.0180(14) 0.0171(16)
C5A 0.0267(14) 0.0380(16) 0.0240(13) -0.0039(12) 0.0084(11) 0.0049(12)
C10A 0.0330(17) 0.0396(18) 0.0342(17) -0.0063(14) 0.0160(14) 0.0043(14)
C11A 0.0275(15) 0.0356(16) 0.0282(14) 0.0017(12) 0.0151(12) -0.0022(12)
C12A 0.0247(14) 0.0374(18) 0.0300(14) 0.0056(12) 0.0134(12) 0.0021(12)
C13A 0.0244(13) 0.0231(13) 0.0269(13) 0.0025(10) 0.0115(11) -0.0016(10)
C14A 0.0292(15) 0.036(2) 0.0302(14) -0.0005(12) 0.0165(12) -0.0027(12)
C20A 0.0384(18) 0.084(3) 0.0329(16) 0.0132(18) 0.0209(15) 0.0109(19)
C21A 0.0251(15) 0.050(2) 0.0369(17) -0.0181(15) 0.0106(13) 0.0005(14)
C22A 0.0225(14) 0.0484(19) 0.0365(16) -0.0082(14) 0.0100(13) -0.0046(14)
C23A 0.0231(14) 0.037(2) 0.0269(14) 0.0006(12) 0.0056(12) -0.0060(12)
C24A 0.0335(16) 0.049(2) 0.0304(15) -0.0004(16) 0.0105(13) 0.0064(17)
C31A 0.0233(14) 0.0494(19) 0.0309(15) 0.0002(14) 0.0152(12) -0.0003(14)
C32A 0.0318(16) 0.050(2) 0.0385(18) 0.0032(15) 0.0129(15) 0.0030(15)
C33A 0.0349(19) 0.082(3) 0.0345(18) 0.008(2) 0.0084(15) 0.009(2)
C34A 0.0295(18) 0.100(4) 0.0367(18) -0.010(2) 0.0154(15) -0.008(2)
C35A 0.044(2) 0.079(3) 0.048(2) -0.015(2) 0.0254(18) -0.026(2)
C36A 0.0359(18) 0.053(2) 0.0410(18) -0.0018(16) 0.0204(15) -0.0086(16)
PdB 0.02102(12) 0.03241(14) 0.03186(13) 0.00142(10) 0.01007(10) 0.00007(9)
ClB 0.0378(4) 0.0429(5) 0.0518(5) -0.0086(4) 0.0171(4) 0.0070(4)
O10B 0.0361(13) 0.0483(15) 0.0458(14) -0.0175(12) 0.0038(11) 0.0153(12)
N1B 0.0292(13) 0.0337(14) 0.0261(12) 0.0002(10) 0.0063(10) -0.0072(11)
N10B 0.0232(11) 0.0295(13) 0.0291(12) -0.0062(11) 0.0113(10) -0.0041(11)
N20B 0.0233(13) 0.063(2) 0.0281(13) 0.0091(13) 0.0080(11) -0.0036(13)
C1B 0.0394(17) 0.0359(16) 0.0214(13) -0.0009(11) 0.0135(12) -0.0038(14)
C2B 0.091(3) 0.038(2) 0.061(2) -0.0107(19) 0.057(2) -0.011(2)
C3B 0.141(5) 0.049(2) 0.077(3) -0.033(2) 0.084(4) -0.045(3)
C4B 0.090(3) 0.064(3) 0.0412(19) -0.0267(18) 0.042(2) -0.052(3)
C5B 0.0417(19) 0.047(2) 0.0250(14) 0.0008(14) 0.0082(13) -0.0191(16)
C10B 0.0445(19) 0.0400(18) 0.0321(16) 0.0021(14) 0.0197(15) -0.0037(15)
C11B 0.0298(16) 0.0363(17) 0.0296(15) -0.0070(13) 0.0134(13) 0.0004(13)
C12B 0.0249(15) 0.0480(19) 0.0331(15) -0.0057(14) 0.0138(13) -0.0007(13)
C13B 0.0256(14) 0.0312(16) 0.0261(13) -0.0047(11) 0.0115(11) -0.0053(11)
C14B 0.0282(15) 0.051(3) 0.0310(15) -0.0002(14) 0.0172(13) 0.0037(14)
C20B 0.0323(18) 0.111(4) 0.0269(16) 0.001(2) 0.0114(14) -0.013(2)
C21B 0.0235(16) 0.060(2) 0.054(2) 0.0303(19) 0.0063(15) -0.0094(16)
C22B 0.0246(16) 0.069(3) 0.0341(17) 0.0089(17) 0.0074(13) -0.0105(16)
C23B 0.0220(14) 0.0411(18) 0.0305(14) 0.0027(14) 0.0077(12) 0.0038(14)
C24B 0.0315(16) 0.042(2) 0.0310(15) 0.0006(14) 0.0098(13) -0.0078(14)
C31B 0.0267(15) 0.057(2) 0.0362(16) -0.0029(15) 0.0191(14) -0.0005(15)
C32B 0.0312(16) 0.066(3) 0.0427(19) -0.008(2) 0.0169(15) -0.0159(19)
C33B 0.0340(19) 0.089(4) 0.040(2) -0.001(2) 0.0121(17) -0.015(2)
C34B 0.0311(19) 0.119(5) 0.040(2) 0.019(2) 0.0123(17) 0.006(2)
C35B 0.041(2) 0.094(4) 0.061(3) 0.016(3) 0.026(2) 0.019(2)
C36B 0.0373(19) 0.065(3) 0.047(2) 0.0004(18) 0.0218(16) 0.0120(18)
P1 0.0341(5) 0.0689(6) 0.0256(4) -0.0033(4) 0.0077(4) -0.0013(5)
F1 0.0540(15) 0.092(2) 0.0670(17) -0.0169(16) 0.0196(13) -0.0225(15)
F2 0.0504(14) 0.086(2) 0.0606(15) -0.0224(15) 0.0133(12) -0.0173(15)
F3 0.120(3) 0.087(2) 0.0665(19) 0.0236(18) -0.0082(19) 0.015(2)
F4 0.129(3) 0.159(4) 0.068(2) 0.056(3) 0.005(2) -0.038(3)
F5 0.077(2) 0.092(2) 0.119(3) -0.039(2) 0.056(2) -0.0091(19)
F6 0.085(3) 0.288(8) 0.218(5) -0.178(6) 0.105(3) -0.062(4)
P2 0.0529(9) 0.0350(7) 0.0878(12) 0.000 0.0433(9) 0.000
F7 0.123(3) 0.090(3) 0.122(3) -0.027(3) 0.043(3) -0.042(3)
F8 0.112(3) 0.103(3) 0.214(5) 0.012(3) 0.060(3) 0.068(3)
F9 0.146(4) 0.164(5) 0.111(3) 0.017(3) 0.088(3) 0.036(4)
P3 0.0492(8) 0.0332(7) 0.0867(11) 0.000 0.0383(8) 0.000
F10 0.109(3) 0.141(5) 0.162(4) -0.037(4) 0.035(3) -0.060(4)
F11 0.250(8) 0.262(9) 0.117(4) -0.013(5) 0.119(5) -0.047(7)
F12 0.160(5) 0.125(5) 0.329(10) 0.032(6) 0.081(6) 0.100(4)

loop_
_atom_type_symbol
_atom_type_description
_atom_type_scat_dispersion_real
_atom_type_scat_dispersion_imag
_atom_type_scat_source
C C 0.0033 0.0016 'International Tables Vol C Tables 4.2.6.8 and 6.1.1.4'
H H 0.0000 0.0000 'International Tables Vol C Tables 4.2.6.8 and 6.1.1.4'
N N 0.0061 0.0033 'International Tables Vol C Tables 4.2.6.8 and 6.1.1.4'
O O 0.0106 0.0060 'International Tables Vol C Tables 4.2.6.8 and 6.1.1.4'
F F 0.0171 0.0103 'International Tables Vol C Tables 4.2.6.8 and 6.1.1.4'
P P 0.1023 0.0942 'International Tables Vol C Tables 4.2.6.8 and 6.1.1.4'
Cl Cl 0.1484 0.1585 'International Tables Vol C Tables 4.2.6.8 and 6.1.1.4'
Pd Pd -0.9988 1.0072 'International Tables Vol C Tables 4.2.6.8 and 6.1.1.4'

loop_
_geom_angle_atom_site_label_1
_geom_angle_atom_site_label_2
_geom_angle_atom_site_label_3
_geom_angle
_geom_angle_site_symmetry_1
_geom_angle_site_symmetry_3
_geom_angle_publ_flag
N1A PdA N10A 83.50(11) . . ?
N1A PdA N20A 84.19(11) . . ?
N10A PdA N20A 167.45(11) . . ?
N1A PdA ClA 178.34(8) . . ?
N10A PdA ClA 96.84(8) . . ?
N20A PdA ClA 95.53(9) . . ?
C11A O10A C12A 106.7(2) . . ?
C21A O20A C22A 105.6(3) . . ?
C21A O21A C22A 107.9(3) . . ?
C1A N1A C5A 123.1(3) . . ?
C1A N1A PdA 118.5(2) . . ?
C5A N1A PdA 118.1(2) . . ?
C10A N10A C13A 110.6(2) . . ?
C10A N10A C11A 109.1(2) . . ?
C13A N10A C11A 102.4(2) . . ?
C10A N10A PdA 111.3(2) . . ?
C13A N10A PdA 114.08(17) . . ?
C11A N10A PdA 108.79(18) . . ?
C20A N20A C23A 111.5(3) . . ?
C20A N20A C21A 108.1(3) . . ?
C23A N20A C21A 102.3(2) . . ?
C20A N20A PdA 109.1(2) . . ?
C23A N20A PdA 118.3(2) . . ?
C21A N20A PdA 106.9(2) . . ?
N1A C1A C2A 120.1(3) . . ?
N1A C1A C11A 116.3(3) . . ?
C2A C1A C11A 123.6(3) . . ?
C3A C2A C1A 117.2(3) . . ?
C4A C3A C2A 121.4(3) . . ?
C5A C4A C3A 119.2(3) . . ?
N1A C5A C4A 119.0(3) . . ?
N1A C5A C21A 114.3(3) . . ?
C4A C5A C21A 126.4(3) . . ?
O10A C11A C1A 108.9(3) . . ?
O10A C11A N10A 107.3(2) . . ?
C1A C11A N10A 112.3(2) . . ?
O10A C12A C31A 109.5(3) . . ?
O10A C12A C13A 101.1(2) . . ?
C31A C12A C13A 117.0(2) . . ?
N10A C13A C14A 112.0(2) . . ?
N10A C13A C12A 101.2(2) . . ?
C14A C13A C12A 111.5(3) . . ?
O21A C21A C5A 117.9(4) . . ?
O20A C21A C5A 104.5(3) . . ?
O21A C21A N20A 108.7(3) . . ?
O20A C21A N20A 106.3(3) . . ?
C5A C21A N20A 113.6(3) . . ?
O21A C22A C51A 112.5(4) . . ?
O21A C22A C23A 106.6(3) . . ?
C51A C22A C23A 115.0(3) . . ?
O20A C22A C23A 97.9(3) . . ?
O20A C22A C41A 109.1(3) . . ?
C23A C22A C41A 121.1(3) . . ?
N20A C23A C24A 112.4(3) . . ?
N20A C23A C22A 101.8(3) . . ?
C24A C23A C22A 115.3(3) . . ?
C36A C31A C32A 119.6(3) . . ?
C36A C31A C12A 121.8(3) . . ?
C32A C31A C12A 118.5(3) . . ?
C31A C32A C33A 120.5(4) . . ?
C34A C33A C32A 119.7(5) . . ?
C33A C34A C35A 120.4(4) . . ?
C34A C35A C36A 119.5(4) . . ?
C31A C36A C35A 120.3(4) . . ?
C42A C41A C46A 120.0 . . ?
C42A C41A C22A 116.6(3) . . ?
C46A C41A C22A 123.4(3) . . ?
C41A C42A C43A 120.0 . . ?
C42A C43A C44A 120.0 . . ?
C45A C44A C43A 120.0 . . ?
C44A C45A C46A 120.0 . . ?
C45A C46A C41A 120.0 . . ?
C52A C51A C56A 120.0 . . ?
C52A C51A C22A 119.6(4) . . ?
C56A C51A C22A 120.4(4) . . ?
C53A C52A C51A 120.0 . . ?
C54A C53A C52A 120.0 . . ?
C53A C54A C55A 120.0 . . ?
C54A C55A C56A 120.0 . . ?
C55A C56A C51A 120.0 . . ?
N1B PdB N10B 83.50(12) . . ?
N1B PdB N20B 84.11(13) . . ?
N10B PdB N20B 167.59(12) . . ?
N1B PdB ClB 177.74(8) . . ?
N10B PdB ClB 96.88(9) . . ?
N20B PdB ClB 95.53(10) . . ?
C11B O10B C12B 106.5(3) . . ?
C21B O20B C22B 105.1(3) . . ?
C21B O21B C22B 108.4(3) . . ?
C1B N1B C5B 122.8(3) . . ?
C1B N1B PdB 119.0(2) . . ?
C5B N1B PdB 118.2(3) . . ?
C10B N10B C13B 110.9(3) . . ?
C10B N10B C11B 108.6(2) . . ?
C13B N10B C11B 102.9(2) . . ?
C10B N10B PdB 109.5(2) . . ?
C13B N10B PdB 115.84(17) . . ?
C11B N10B PdB 108.70(19) . . ?
C20B N20B C23B 110.3(3) . . ?
C20B N20B C21B 110.1(3) . . ?
C23B N20B C21B 102.0(3) . . ?
C20B N20B PdB 109.5(2) . . ?
C23B N20B PdB 117.3(2) . . ?
C21B N20B PdB 107.1(2) . . ?
N1B C1B C2B 120.4(3) . . ?
N1B C1B C11B 115.6(3) . . ?
C2B C1B C11B 124.0(3) . . ?
C3B C2B C1B 118.4(4) . . ?
C2B C3B C4B 120.9(4) . . ?
C3B C4B C5B 118.6(4) . . ?
N1B C5B C4B 118.9(4) . . ?
N1B C5B C21B 115.1(3) . . ?
C4B C5B C21B 125.9(4) . . ?
O10B C11B C1B 108.5(3) . . ?
O10B C11B N10B 106.7(2) . . ?
C1B C11B N10B 113.0(3) . . ?
O10B C12B C31B 109.8(3) . . ?
O10B C12B C13B 100.7(2) . . ?
C31B C12B C13B 117.7(3) . . ?
N10B C13B C14B 112.3(2) . . ?
N10B C13B C12B 101.9(2) . . ?
C14B C13B C12B 112.4(3) . . ?
O21B C21B C5B 124.0(4) . . ?
O20B C21B C5B 104.5(4) . . ?
O21B C21B N20B 107.6(3) . . ?
O20B C21B N20B 106.2(3) . . ?
C5B C21B N20B 114.1(3) . . ?
C41B C22B O20B 107.9(4) . . ?
O21B C22B C23B 109.0(3) . . ?
C41B C22B C23B 114.9(4) . . ?
O20B C22B C23B 98.5(3) . . ?
O21B C22B C51B 115.9(4) . . ?
C23B C22B C51B 122.4(3) . . ?
N20B C23B C22B 102.1(3) . . ?
N20B C23B C24B 111.4(3) . . ?
C22B C23B C24B 113.4(3) . . ?
C36B C31B C32B 120.5(4) . . ?
C36B C31B C12B 120.6(3) . . ?
C32B C31B C12B 118.8(4) . . ?
C31B C32B C33B 119.1(5) . . ?
C34B C33B C32B 120.6(5) . . ?
C35B C34B C33B 119.2(4) . . ?
C34B C35B C36B 121.8(5) . . ?
C31B C36B C35B 118.8(5) . . ?
C42B C41B C46B 120.0 . . ?
C42B C41B C22B 126.0(4) . . ?
C46B C41B C22B 113.7(4) . . ?
C43B C42B C41B 120.0 . . ?
C42B C43B C44B 120.0 . . ?
C45B C44B C43B 120.0 . . ?
C44B C45B C46B 120.0 . . ?
C45B C46B C41B 120.0 . . ?
C52B C51B C56B 120.0 . . ?
C52B C51B C22B 114.1(3) . . ?
C56B C51B C22B 125.2(3) . . ?
C51B C52B C53B 120.0 . . ?
C52B C53B C54B 120.0 . . ?
C55B C54B C53B 120.0 . . ?
C54B C55B C56B 120.0 . . ?
C55B C56B C51B 120.0 . . ?
F6 P1 F4 93.0(4) . . ?
F6 P1 F3 93.2(4) . . ?
F4 P1 F3 173.8(3) . . ?
F6 P1 F1 92.0(2) . . ?
F4 P1 F1 90.7(2) . . ?
F3 P1 F1 89.5(2) . . ?
F6 P1 F5 178.7(3) . . ?
F4 P1 F5 87.6(3) . . ?
F3 P1 F5 86.2(2) . . ?
F1 P1 F5 89.16(18) . . ?
F6 P1 F2 88.5(2) . . ?
F4 P1 F2 90.5(2) . . ?
F3 P1 F2 89.2(2) . . ?
F1 P1 F2 178.68(17) . . ?
F5 P1 F2 90.41(17) . . ?
F8 P2 F8 89.0(5) 2_556 . ?
F8 P2 F9 91.6(3) 2_556 2_556 ?
F8 P2 F9 88.8(3) . 2_556 ?
F8 P2 F9 88.8(3) 2_556 . ?
F8 P2 F9 91.6(3) . . ?
F9 P2 F9 179.4(5) 2_556 . ?
F8 P2 F7 89.9(3) 2_556 2_556 ?
F8 P2 F7 178.3(3) . 2_556 ?
F9 P2 F7 89.9(3) 2_556 2_556 ?
F9 P2 F7 89.7(3) . 2_556 ?
F8 P2 F7 178.3(3) 2_556 . ?
F8 P2 F7 89.9(3) . . ?
F9 P2 F7 89.7(3) 2_556 . ?
F9 P2 F7 89.9(3) . . ?
F7 P2 F7 91.1(4) 2_556 . ?
F12 P3 F12 90.2(6) . 2_655 ?
F12 P3 F11 87.2(5) . 2_655 ?
F12 P3 F11 97.0(5) 2_655 2_655 ?
F12 P3 F11 97.0(5) . . ?
F12 P3 F11 87.2(5) 2_655 . ?
F11 P3 F11 174.2(7) 2_655 . ?
F12 P3 F10 90.9(4) . . ?
F12 P3 F10 173.7(5) 2_655 . ?
F11 P3 F10 89.3(4) 2_655 . ?
F11 P3 F10 86.5(4) . . ?
F12 P3 F10 173.7(5) . 2_655 ?
F12 P3 F10 90.9(4) 2_655 2_655 ?
F11 P3 F10 86.5(4) 2_655 2_655 ?
F11 P3 F10 89.3(4) . 2_655 ?
F10 P3 F10 88.7(5) . 2_655 ?

loop_
_geom_bond_atom_site_label_1
_geom_bond_atom_site_label_2
_geom_bond_distance
_geom_bond_site_symmetry_2
_geom_bond_publ_flag
PdA N1A 1.955(3) . ?
PdA N10A 2.073(2) . ?
PdA N20A 2.077(3) . ?
PdA ClA 2.3109(9) . ?
O10A C11A 1.406(4) . ?
O10A C12A 1.442(4) . ?
O20A C21A 1.431(5) . ?
O20A C22A 1.467(5) . ?
O21A C21A 1.410(5) . ?
O21A C22A 1.446(5) . ?
N1A C1A 1.332(4) . ?
N1A C5A 1.341(4) . ?
N10A C10A 1.482(4) . ?
N10A C13A 1.520(4) . ?
N10A C11A 1.543(4) . ?
N20A C20A 1.491(4) . ?
N20A C23A 1.501(4) . ?
N20A C21A 1.531(5) . ?
C1A C2A 1.397(5) . ?
C1A C11A 1.498(4) . ?
C2A C3A 1.380(5) . ?
C3A C4A 1.377(6) . ?
C4A C5A 1.376(5) . ?
C5A C21A 1.499(5) . ?
C12A C31A 1.510(4) . ?
C12A C13A 1.530(4) . ?
C13A C14A 1.525(4) . ?
C22A C51A 1.462(5) . ?
C22A C23A 1.525(5) . ?
C22A C41A 1.534(5) . ?
C23A C24A 1.519(4) . ?
C31A C36A 1.377(5) . ?
C31A C32A 1.390(5) . ?
C32A C33A 1.395(5) . ?
C33A C34A 1.375(8) . ?
C34A C35A 1.391(7) . ?
C35A C36A 1.401(5) . ?
C41A C42A 1.3900 . ?
C41A C46A 1.3900 . ?
C42A C43A 1.3900 . ?
C43A C44A 1.3900 . ?
C44A C45A 1.3900 . ?
C45A C46A 1.3900 . ?
C51A C52A 1.3900 . ?
C51A C56A 1.3900 . ?
C52A C53A 1.3900 . ?
C53A C54A 1.3900 . ?
C54A C55A 1.3900 . ?
C55A C56A 1.3900 . ?
PdB N1B 1.947(3) . ?
PdB N10B 2.071(2) . ?
PdB N20B 2.079(3) . ?
PdB ClB 2.3093(10) . ?
O10B C11B 1.404(4) . ?
O10B C12B 1.438(4) . ?
O20B C21B 1.431(5) . ?
O20B C22B 1.458(5) . ?
O21B C21B 1.408(5) . ?
O21B C22B 1.421(5) . ?
N1B C1B 1.334(4) . ?
N1B C5B 1.349(4) . ?
N10B C10B 1.491(4) . ?
N10B C13B 1.516(4) . ?
N10B C11B 1.533(4) . ?
N20B C20B 1.493(5) . ?
N20B C23B 1.509(4) . ?
N20B C21B 1.534(6) . ?
C1B C2B 1.379(5) . ?
C1B C11B 1.495(5) . ?
C2B C3B 1.377(6) . ?
C3B C4B 1.388(8) . ?
C4B C5B 1.393(6) . ?
C5B C21B 1.479(6) . ?
C12B C31B 1.506(5) . ?
C12B C13B 1.522(4) . ?
C13B C14B 1.516(4) . ?
C22B C41B 1.448(5) . ?
C22B C23B 1.513(5) . ?
C22B C51B 1.533(5) . ?
C23B C24B 1.522(4) . ?
C31B C36B 1.387(6) . ?
C31B C32B 1.394(6) . ?
C32B C33B 1.396(6) . ?
C33B C34B 1.388(8) . ?
C34B C35B 1.365(8) . ?
C35B C36B 1.394(6) . ?
C41B C42B 1.3900 . ?
C41B C46B 1.3900 . ?
C42B C43B 1.3900 . ?
C43B C44B 1.3900 . ?
C44B C45B 1.3900 . ?
C45B C46B 1.3900 . ?
C51B C52B 1.3900 . ?
C51B C56B 1.3900 . ?
C52B C53B 1.3900 . ?
C53B C54B 1.3900 . ?
C54B C55B 1.3900 . ?
C55B C56B 1.3900 . ?
P1 F6 1.531(4) . ?
P1 F4 1.564(4) . ?
P1 F3 1.569(3) . ?
P1 F1 1.584(3) . ?
P1 F5 1.591(3) . ?
P1 F2 1.604(3) . ?
P2 F8 1.546(4) 2_556 ?
P2 F8 1.546(4) . ?
P2 F9 1.563(4) 2_556 ?
P2 F9 1.563(4) . ?
P2 F7 1.572(4) 2_556 ?
P2 F7 1.572(4) . ?
P3 F12 1.486(5) . ?
P3 F12 1.486(5) 2_655 ?
P3 F11 1.534(5) 2_655 ?
P3 F11 1.534(5) . ?
P3 F10 1.547(5) . ?
P3 F10 1.547(5) 2_655 ?

loop_
_geom_torsion_atom_site_label_1
_geom_torsion_atom_site_label_2
_geom_torsion_atom_site_label_3
_geom_torsion_atom_site_label_4
_geom_torsion
_geom_torsion_site_symmetry_1
_geom_torsion_site_symmetry_2
_geom_torsion_site_symmetry_3
_geom_torsion_site_symmetry_4
_geom_torsion_publ_flag
N10A PdA N1A C1A -6.4(2) . . . . ?
N20A PdA N1A C1A 176.1(2) . . . . ?
ClA PdA N1A C1A 96(3) . . . . ?
N10A PdA N1A C5A 179.3(2) . . . . ?
N20A PdA N1A C5A 1.8(2) . . . . ?
ClA PdA N1A C5A -79(3) . . . . ?
N1A PdA N10A C10A 127.1(2) . . . . ?
N20A PdA N10A C10A 138.5(4) . . . . ?
ClA PdA N10A C10A -51.3(2) . . . . ?
N1A PdA N10A C13A -106.8(2) . . . . ?
N20A PdA N10A C13A -95.4(5) . . . . ?
ClA PdA N10A C13A 74.8(2) . . . . ?
N1A PdA N10A C11A 6.80(18) . . . . ?
N20A PdA N10A C11A 18.3(5) . . . . ?
ClA PdA N10A C11A -171.57(17) . . . . ?
N1A PdA N20A C20A 124.9(3) . . . . ?
N10A PdA N20A C20A 113.4(5) . . . . ?
ClA PdA N20A C20A -56.8(3) . . . . ?
N1A PdA N20A C23A -106.3(2) . . . . ?
N10A PdA N20A C23A -117.8(4) . . . . ?
ClA PdA N20A C23A 72.0(2) . . . . ?
N1A PdA N20A C21A 8.3(2) . . . . ?
N10A PdA N20A C21A -3.2(6) . . . . ?
ClA PdA N20A C21A -173.37(18) . . . . ?
C5A N1A C1A C2A -1.9(4) . . . . ?
PdA N1A C1A C2A -175.8(2) . . . . ?
C5A N1A C1A C11A 178.0(3) . . . . ?
PdA N1A C1A C11A 4.1(3) . . . . ?
N1A C1A C2A C3A 2.9(5) . . . . ?
C11A C1A C2A C3A -176.9(3) . . . . ?
C1A C2A C3A C4A -2.3(5) . . . . ?
C2A C3A C4A C5A 0.6(5) . . . . ?
C1A N1A C5A C4A 0.0(4) . . . . ?
PdA N1A C5A C4A 174.0(2) . . . . ?
C1A N1A C5A C21A 174.0(3) . . . . ?
PdA N1A C5A C21A -12.1(3) . . . . ?
C3A C4A C5A N1A 0.7(5) . . . . ?
C3A C4A C5A C21A -172.5(3) . . . . ?
C12A O10A C11A C1A -145.8(2) . . . . ?
C12A O10A C11A N10A -24.0(3) . . . . ?
N1A C1A C11A O10A 120.8(3) . . . . ?
C2A C1A C11A O10A -59.3(4) . . . . ?
N1A C1A C11A N10A 2.1(4) . . . . ?
C2A C1A C11A N10A -178.0(3) . . . . ?
C10A N10A C11A O10A 112.2(3) . . . . ?
C13A N10A C11A O10A -5.1(3) . . . . ?
PdA N10A C11A O10A -126.2(2) . . . . ?
C10A N10A C11A C1A -128.2(3) . . . . ?
C13A N10A C11A C1A 114.5(3) . . . . ?
PdA N10A C11A C1A -6.6(3) . . . . ?
C11A O10A C12A C31A 167.3(2) . . . . ?
C11A O10A C12A C13A 43.1(3) . . . . ?
C10A N10A C13A C14A 154.9(3) . . . . ?
C11A N10A C13A C14A -88.9(3) . . . . ?
PdA N10A C13A C14A 28.5(3) . . . . ?
C10A N10A C13A C12A -86.3(3) . . . . ?
C11A N10A C13A C12A 29.9(3) . . . . ?
PdA N10A C13A C12A 147.27(19) . . . . ?
O10A C12A C13A N10A -44.7(3) . . . . ?
C31A C12A C13A N10A -163.5(3) . . . . ?
O10A C12A C13A C14A 74.5(3) . . . . ?
C31A C12A C13A C14A -44.4(4) . . . . ?
C22A O21A C21A C5A -126.9(4) . . . . ?
C22A O21A C21A N20A 4.2(5) . . . . ?
C22A O20A C21A C5A -146.6(3) . . . . ?
C22A O20A C21A N20A -26.2(4) . . . . ?
N1A C5A C21A O21A 148.0(3) . . . . ?
C4A C5A C21A O21A -38.5(5) . . . . ?
N1A C5A C21A O20A 134.5(3) . . . . ?
C4A C5A C21A O20A -52.0(4) . . . . ?
N1A C5A C21A N20A 19.2(4) . . . . ?
C4A C5A C21A N20A -167.4(3) . . . . ?
C20A N20A C21A O21A 92.8(4) . . . . ?
C23A N20A C21A O21A -24.9(4) . . . . ?
PdA N20A C21A O21A -149.9(3) . . . . ?
C20A N20A C21A O20A 111.9(3) . . . . ?
C23A N20A C21A O20A -5.8(4) . . . . ?
PdA N20A C21A O20A -130.8(3) . . . . ?
C20A N20A C21A C5A -133.8(3) . . . . ?
C23A N20A C21A C5A 108.5(3) . . . . ?
PdA N20A C21A C5A -16.5(3) . . . . ?
C21A O21A C22A C51A 145.2(4) . . . . ?
C21A O21A C22A C23A 18.2(5) . . . . ?
C21A O20A C22A C23A 46.6(4) . . . . ?
C21A O20A C22A C41A 173.5(4) . . . . ?
C20A N20A C23A C24A 154.8(3) . . . . ?
C21A N20A C23A C24A -89.9(3) . . . . ?
PdA N20A C23A C24A 27.2(4) . . . . ?
C20A N20A C23A C22A -81.3(3) . . . . ?
C21A N20A C23A C22A 33.9(3) . . . . ?
PdA N20A C23A C22A 151.0(2) . . . . ?
O21A C22A C23A N20A -33.2(4) . . . . ?
C51A C22A C23A N20A -158.7(3) . . . . ?
O20A C22A C23A N20A -49.2(3) . . . . ?
C41A C22A C23A N20A -167.3(3) . . . . ?
O21A C22A C23A C24A 88.7(4) . . . . ?
C51A C22A C23A C24A -36.8(5) . . . . ?
O20A C22A C23A C24A 72.7(4) . . . . ?
C41A C22A C23A C24A -45.4(5) . . . . ?
O10A C12A C31A C36A 11.1(4) . . . . ?
C13A C12A C31A C36A 125.3(3) . . . . ?
O10A C12A C31A C32A -172.3(3) . . . . ?
C13A C12A C31A C32A -58.0(4) . . . . ?
C36A C31A C32A C33A -0.7(5) . . . . ?
C12A C31A C32A C33A -177.4(3) . . . . ?
C31A C32A C33A C34A 2.0(6) . . . . ?
C32A C33A C34A C35A -2.2(6) . . . . ?
C33A C34A C35A C36A 1.3(6) . . . . ?
C32A C31A C36A C35A -0.3(5) . . . . ?
C12A C31A C36A C35A 176.3(3) . . . . ?
C34A C35A C36A C31A 0.0(6) . . . . ?
O20A C22A C41A C42A 141.6(4) . . . . ?
C23A C22A C41A C42A -106.1(4) . . . . ?
O20A C22A C41A C46A -40.9(5) . . . . ?
C23A C22A C41A C46A 71.4(5) . . . . ?
C46A C41A C42A C43A 0.0 . . . . ?
C22A C41A C42A C43A 177.6(5) . . . . ?
C41A C42A C43A C44A 0.0 . . . . ?
C42A C43A C44A C45A 0.0 . . . . ?
C43A C44A C45A C46A 0.0 . . . . ?
C44A C45A C46A C41A 0.0 . . . . ?
C42A C41A C46A C45A 0.0 . . . . ?
C22A C41A C46A C45A -177.4(5) . . . . ?
O21A C22A C51A C52A -11.5(5) . . . . ?
C23A C22A C51A C52A 110.9(4) . . . . ?
O21A C22A C51A C56A 170.1(4) . . . . ?
C23A C22A C51A C56A -67.5(5) . . . . ?
C56A C51A C52A C53A 0.0 . . . . ?
C22A C51A C52A C53A -178.4(5) . . . . ?
C51A C52A C53A C54A 0.0 . . . . ?
C52A C53A C54A C55A 0.0 . . . . ?
C53A C54A C55A C56A 0.0 . . . . ?
C54A C55A C56A C51A 0.0 . . . . ?
C52A C51A C56A C55A 0.0 . . . . ?
C22A C51A C56A C55A 178.4(5) . . . . ?
N10B PdB N1B C1B -3.8(2) . . . . ?
N20B PdB N1B C1B 177.0(2) . . . . ?
ClB PdB N1B C1B 96(2) . . . . ?
N10B PdB N1B C5B 179.2(2) . . . . ?
N20B PdB N1B C5B 0.0(2) . . . . ?
ClB PdB N1B C5B -81(2) . . . . ?
N1B PdB N10B C10B 122.7(2) . . . . ?
N20B PdB N10B C10B 126.4(5) . . . . ?
ClB PdB N10B C10B -55.0(2) . . . . ?
N1B PdB N10B C13B -110.9(2) . . . . ?
N20B PdB N10B C13B -107.3(5) . . . . ?
ClB PdB N10B C13B 71.3(2) . . . . ?
N1B PdB N10B C11B 4.30(19) . . . . ?
N20B PdB N10B C11B 8.0(6) . . . . ?
ClB PdB N10B C11B -173.45(18) . . . . ?
N1B PdB N20B C20B 126.1(3) . . . . ?
N10B PdB N20B C20B 122.4(5) . . . . ?
ClB PdB N20B C20B -56.2(3) . . . . ?
N1B PdB N20B C23B -107.2(3) . . . . ?
N10B PdB N20B C23B -110.9(5) . . . . ?
ClB PdB N20B C23B 70.5(3) . . . . ?
N1B PdB N20B C21B 6.6(2) . . . . ?
N10B PdB N20B C21B 3.0(6) . . . . ?
ClB PdB N20B C21B -175.6(2) . . . . ?
C5B N1B C1B C2B -1.0(5) . . . . ?
PdB N1B C1B C2B -177.8(3) . . . . ?
C5B N1B C1B C11B 178.9(3) . . . . ?
PdB N1B C1B C11B 2.1(4) . . . . ?
N1B C1B C2B C3B 2.3(6) . . . . ?
C11B C1B C2B C3B -177.7(4) . . . . ?
C1B C2B C3B C4B -1.9(7) . . . . ?
C2B C3B C4B C5B 0.2(7) . . . . ?
C1B N1B C5B C4B -0.7(5) . . . . ?
PdB N1B C5B C4B 176.1(3) . . . . ?
C1B N1B C5B C21B 175.9(3) . . . . ?
PdB N1B C5B C21B -7.3(4) . . . . ?
C3B C4B C5B N1B 1.1(6) . . . . ?
C3B C4B C5B C21B -175.1(4) . . . . ?
C12B O10B C11B C1B -150.2(3) . . . . ?
C12B O10B C11B N10B -28.2(3) . . . . ?
N1B C1B C11B O10B 119.9(3) . . . . ?
C2B C1B C11B O10B -60.1(4) . . . . ?
N1B C1B C11B N10B 1.8(4) . . . . ?
C2B C1B C11B N10B -178.2(3) . . . . ?
C10B N10B C11B O10B 117.5(3) . . . . ?
C13B N10B C11B O10B -0.2(3) . . . . ?
PdB N10B C11B O10B -123.5(2) . . . . ?
C10B N10B C11B C1B -123.4(3) . . . . ?
C13B N10B C11B C1B 118.9(3) . . . . ?
PdB N10B C11B C1B -4.4(3) . . . . ?
C11B O10B C12B C31B 169.6(3) . . . . ?
C11B O10B C12B C13B 44.8(3) . . . . ?
C10B N10B C13B C14B 149.8(3) . . . . ?
C11B N10B C13B C14B -94.3(3) . . . . ?
PdB N10B C13B C14B 24.2(3) . . . . ?
C10B N10B C13B C12B -89.7(3) . . . . ?
C11B N10B C13B C12B 26.3(3) . . . . ?
PdB N10B C13B C12B 144.8(2) . . . . ?
O10B C12B C13B N10B -43.1(3) . . . . ?
C31B C12B C13B N10B -162.3(3) . . . . ?
O10B C12B C13B C14B 77.3(3) . . . . ?
C31B C12B C13B C14B -41.9(4) . . . . ?
C22B O21B C21B C5B -121.8(4) . . . . ?
C22B O21B C21B N20B 15.0(5) . . . . ?
C22B O20B C21B C5B -149.4(4) . . . . ?
C22B O20B C21B N20B -28.5(5) . . . . ?
N1B C5B C21B O21B 147.6(4) . . . . ?
C4B C5B C21B O21B -36.1(6) . . . . ?
N1B C5B C21B O20B 128.7(4) . . . . ?
C4B C5B C21B O20B -55.0(5) . . . . ?
N1B C5B C21B N20B 13.1(4) . . . . ?
C4B C5B C21B N20B -170.6(3) . . . . ?
C20B N20B C21B O21B 87.2(4) . . . . ?
C23B N20B C21B O21B -29.9(4) . . . . ?
PdB N20B C21B O21B -153.7(3) . . . . ?
C20B N20B C21B O20B 114.3(4) . . . . ?
C23B N20B C21B O20B -2.9(4) . . . . ?
PdB N20B C21B O20B -126.7(3) . . . . ?
C20B N20B C21B C5B -131.2(3) . . . . ?
C23B N20B C21B C5B 111.7(3) . . . . ?
PdB N20B C21B C5B -12.1(3) . . . . ?
C21B O21B C22B C23B 6.2(5) . . . . ?
C21B O21B C22B C51B 149.2(4) . . . . ?
C21B O20B C22B C41B 167.4(4) . . . . ?
C21B O20B C22B C23B 47.7(4) . . . . ?
C20B N20B C23B C22B -85.4(4) . . . . ?
C21B N20B C23B C22B 31.6(3) . . . . ?
PdB N20B C23B C22B 148.3(2) . . . . ?
C20B N20B C23B C24B 153.2(4) . . . . ?
C21B N20B C23B C24B -89.8(4) . . . . ?
PdB N20B C23B C24B 26.9(4) . . . . ?
O21B C22B C23B N20B -24.7(4) . . . . ?
C41B C22B C23B N20B -162.9(4) . . . . ?
O20B C22B C23B N20B -48.6(3) . . . . ?
C51B C22B C23B N20B -164.8(4) . . . . ?
O21B C22B C23B C24B 95.3(4) . . . . ?
C41B C22B C23B C24B -43.0(5) . . . . ?
O20B C22B C23B C24B 71.3(4) . . . . ?
C51B C22B C23B C24B -44.9(5) . . . . ?
O10B C12B C31B C36B 12.6(4) . . . . ?
C13B C12B C31B C36B 127.0(4) . . . . ?
O10B C12B C31B C32B -170.5(3) . . . . ?
C13B C12B C31B C32B -56.1(4) . . . . ?
C36B C31B C32B C33B 0.7(5) . . . . ?
C12B C31B C32B C33B -176.2(3) . . . . ?
C31B C32B C33B C34B 0.3(6) . . . . ?
C32B C33B C34B C35B -0.8(6) . . . . ?
C33B C34B C35B C36B 0.4(7) . . . . ?
C32B C31B C36B C35B -1.0(6) . . . . ?
C12B C31B C36B C35B 175.8(3) . . . . ?
C34B C35B C36B C31B 0.5(6) . . . . ?
O20B C22B C41B C42B -174.8(4) . . . . ?
C23B C22B C41B C42B -66.1(5) . . . . ?
O20B C22B C41B C46B -1.6(5) . . . . ?
C23B C22B C41B C46B 107.1(4) . . . . ?
C46B C41B C42B C43B 0.0 . . . . ?
C22B C41B C42B C43B 172.8(5) . . . . ?
C41B C42B C43B C44B 0.0 . . . . ?
C42B C43B C44B C45B 0.0 . . . . ?
C43B C44B C45B C46B 0.0 . . . . ?
C44B C45B C46B C41B 0.0 . . . . ?
C42B C41B C46B C45B 0.0 . . . . ?
C22B C41B C46B C45B -173.6(5) . . . . ?
O21B C22B C51B C52B 116.8(4) . . . . ?
C23B C22B C51B C52B -105.6(4) . . . . ?
O21B C22B C51B C56B -72.7(5) . . . . ?
C23B C22B C51B C56B 64.9(6) . . . . ?
C56B C51B C52B C53B 0.0 . . . . ?
C22B C51B C52B C53B 171.0(5) . . . . ?
C51B C52B C53B C54B 0.0 . . . . ?
C52B C53B C54B C55B 0.0 . . . . ?
C53B C54B C55B C56B 0.0 . . . . ?
C54B C55B C56B C51B 0.0 . . . . ?
C52B C51B C56B C55B 0.0 . . . . ?
C22B C51B C56B C55B -170.0(5) . . . . ?

loop_
_platon_squeeze_void_nr
_platon_squeeze_void_average_x
_platon_squeeze_void_average_y
_platon_squeeze_void_average_z
_platon_squeeze_void_volume
_platon_squeeze_void_count_electrons
1 0.254 -0.120 0.251 159.9 64.1
2 0.746 -0.120 0.749 159.7 65.0
3 0.141 0.196 0.265 8.9 1.2
4 0.859 0.196 0.735 9.0 1.1
5 0.754 0.380 0.251 159.9 64.1
6 0.246 0.380 0.749 159.7 65.0
7 0.641 0.696 0.265 8.9 1.2
8 0.359 0.696 0.735 9.0 1.1
